data_4511319
loop_
_publ_author_name
'Parkin, Andrew'
'Seaton, Colin C.'
'Blagden, Nicholas'
'Wilson, Chick C.'

_publ_section_title
;
 Designing Hydrogen Bonds with Temperature-Dependent Proton
 Disorder:&#x00A0; The Effect of Crystal Environment
;
_journal_issue 3
_journal_name_full 'Crystal Growth &amp; Design'
_journal_page_first 531
_journal_paper_doi 10.1021/cg060777p
_journal_volume 7
_journal_year 2007
_chemical_formula_moiety 'C16 H15 N3 O8'
_chemical_formula_sum 'C16 H15 N3 O8'
_chemical_formula_weight 377.31
_space_group_IT_number 14
_symmetry_cell_setting monoclinic
_symmetry_space_group_name_Hall '-P 2ybc'
_symmetry_space_group_name_H-M 'P 1 21/c 1'
_atom_sites_solution_hydrogens geom
_atom_sites_solution_primary direct
_audit_creation_date 06-11-01
_audit_creation_method CRYSTALS_ver_12.83
_cell_angle_alpha 90
_cell_angle_beta 99.640(13)
_cell_angle_gamma 90
_cell_formula_units_Z 4
_cell_length_a 14.471(4)
_cell_length_b 6.893(2)
_cell_length_c 16.805(7)
_cell_measurement_reflns_used 14482
_cell_measurement_temperature 190
_cell_measurement_theta_max 27
_cell_measurement_theta_min 3
_cell_volume 1652.6(10)
_computing_cell_refinement 'FSProcess in CrystalClear 1.3.6'
_computing_data_collection 'CrystalClear 1.3.6'
_computing_data_reduction 'FSProcess in CrystalClear 1.3.6'
_computing_molecular_graphics 'CAMERON (Watkin et al., 1996)'
_computing_publication_material 'CRYSTALS (Betteridge et al., 2003)'
_computing_structure_refinement 'CRYSTALS (Betteridge et al., 2003)'
_computing_structure_solution 'SHELXS 86 (Sheldrick, 1986)'
_diffrn_ambient_temperature 190
_diffrn_measured_fraction_theta_full 0.962
_diffrn_measured_fraction_theta_max 0.940
_diffrn_measurement_device_type 'Rigaku R-AXIS RAPID Image Plate Area Detector Diffractometer'
_diffrn_measurement_method \w
_diffrn_radiation_monochromator graphite
_diffrn_radiation_type 'Mo K\a'
_diffrn_radiation_wavelength 0.71073
_diffrn_reflns_av_R_equivalents 0.060
_diffrn_reflns_limit_h_max 18
_diffrn_reflns_limit_h_min -18
_diffrn_reflns_limit_k_max 8
_diffrn_reflns_limit_k_min -8
_diffrn_reflns_limit_l_max 21
_diffrn_reflns_limit_l_min -21
_diffrn_reflns_number 15928
_diffrn_reflns_theta_full 25.008
_diffrn_reflns_theta_max 27.481
_diffrn_reflns_theta_min 3.043
_diffrn_standards_number 0
_exptl_absorpt_coefficient_mu 0.124
_exptl_absorpt_correction_T_max 0.99
_exptl_absorpt_correction_T_min 0.95
_exptl_absorpt_correction_type multi-scan
_exptl_absorpt_process_details 'FSProcess in CrystalClear 1.3.6'
_exptl_crystal_colour orange
_exptl_crystal_density_diffrn 1.516
_exptl_crystal_description block
_exptl_crystal_F_000 784
_exptl_crystal_size_max 0.20
_exptl_crystal_size_mid 0.20
_exptl_crystal_size_min 0.15
_refine_diff_density_max 0.49
_refine_diff_density_min -0.37
_refine_ls_extinction_coef 20(13)
_refine_ls_extinction_method 'Larson (1970), Equation 22'
_refine_ls_goodness_of_fit_ref 0.8002
_refine_ls_hydrogen_treatment mixed
_refine_ls_matrix_type full
_refine_ls_number_parameters 284
_refine_ls_number_reflns 3551
_refine_ls_number_restraints 67
_refine_ls_R_factor_all 0.0849
_refine_ls_R_factor_gt 0.0410
_refine_ls_shift/su_max 0.001222
_refine_ls_structure_factor_coef Fsqd
_refine_ls_weighting_details
;
 Method= Modified Sheldrick 
 w=1/[\s^2^(F^2^) + ( 0.06P)^2^ + 0.00P] 
 ,where P=(max(Fo^2^,0) + 2Fc^2^)/3 
;
_refine_ls_weighting_scheme calc
_refine_ls_wR_factor_all 0.1154
_refine_ls_wR_factor_gt 0.1068
_refine_ls_wR_factor_ref 0.1154
_reflns_limit_h_max 18
_reflns_limit_h_min -18
_reflns_limit_k_max 8
_reflns_limit_k_min 0
_reflns_limit_l_max 21
_reflns_limit_l_min 0
_reflns_number_gt 1761
_reflns_number_total 3698
_reflns_threshold_expression I>2.0\s(I)
_oxford_diffrn_Wilson_B_factor 0.00
_oxford_diffrn_Wilson_scale 0.00
_oxford_refine_ls_scale 2.89(4)
_oxford_structure_analysis_title 4daba_35dnba_complex_190k
_cod_data_source_file 4daba_35dnba_complex.cif
_cod_data_source_block 4daba_35dnba_complex_190k
_cod_depositor_comments
;
The following automatic conversions were performed:

'_symmetry_cell_setting' value 'Monoclinic' changed to 'monoclinic'
according to
/usr/data/users/saulius/automatic-downloads/retrospective/ACS/lib/dictionaries/cif_core.dic
dictionary named 'cif_core.dic' version 2.4.2 from 2011-04-26.

Automatic conversion script
Id: cif_fix_values 2281 2013-09-26 08:29:07Z andrius 
;
_cod_original_sg_symbol_H-M 'P 1 21/c 1 '
_cod_database_code 4511319

loop_
_symmetry_equiv_pos_as_xyz
x,y,z
-x,-y,-z
-x,y+1/2,-z+1/2
x,-y+1/2,z+1/2

loop_
_atom_site_label
_atom_site_type_symbol
_atom_site_fract_x
_atom_site_fract_y
_atom_site_fract_z
_atom_site_U_iso_or_equiv
_atom_site_occupancy
_atom_site_adp_type
_atom_site_refinement_flags_posn
C11 C 0.64167(14) 0.6548(3) 0.87132(14) 0.0329 1.0000 Uani D
C111 C 0.58055(14) 0.5885(3) 0.92757(15) 0.0362 1.0000 Uani .
O112 O 0.49051(10) 0.5921(2) 0.89768(10) 0.0529 1.0000 Uani D
O113 O 0.61054(9) 0.5330(2) 0.99631(10) 0.0432 1.0000 Uani .
C12 C 0.73753(14) 0.6726(3) 0.89835(14) 0.0322 1.0000 Uani D
H121 H 0.7615(11) 0.6434(14) 0.9515(9) 0.0494 1.0000 Uiso D
C13 C 0.79769(14) 0.7306(3) 0.84757(13) 0.0319 1.0000 Uani D
H131 H 0.8616(11) 0.7438(14) 0.8678(9) 0.0474 1.0000 Uiso D
C14 C 0.76340(14) 0.7737(3) 0.76618(13) 0.0327 1.0000 Uani D
N141 N 0.82235(12) 0.8385(3) 0.71513(11) 0.0401 1.0000 Uani D
C142 C 0.79055(19) 0.8500(5) 0.62916(15) 0.0645 1.0000 Uani D
H1421 H 0.8382(14) 0.940(3) 0.6044(12) 0.0877 1.0000 Uiso D
H1422 H 0.7331(13) 0.923(3) 0.6182(12) 0.0877 1.0000 Uiso D
H1423 H 0.7802(15) 0.715(3) 0.6076(12) 0.0877 1.0000 Uiso D
C143 C 0.92258(16) 0.8407(4) 0.74106(16) 0.0502 1.0000 Uani D
H1431 H 0.9509(13) 0.923(3) 0.7007(11) 0.0746 1.0000 Uiso D
H1432 H 0.9381(13) 0.902(3) 0.7936(10) 0.0746 1.0000 Uiso D
H1433 H 0.9461(13) 0.707(2) 0.7435(12) 0.0746 1.0000 Uiso D
C15 C 0.66620(15) 0.7538(3) 0.73945(15) 0.0418 1.0000 Uani D
H151 H 0.6400(11) 0.7779(14) 0.6852(10) 0.0599 1.0000 Uiso D
C16 C 0.60776(14) 0.6959(3) 0.79115(15) 0.0412 1.0000 Uani D
H161 H 0.5434(11) 0.6847(15) 0.7711(10) 0.0597 1.0000 Uiso D
C21 C 0.30486(13) 0.6446(3) 0.57277(13) 0.0293 1.0000 Uani D
C211 C 0.39095(14) 0.5833(3) 0.54114(13) 0.0308 1.0000 Uani .
O212 O 0.46870(9) 0.5994(2) 0.58781(9) 0.0421 1.0000 Uani D
O213 O 0.38048(10) 0.5173(2) 0.47006(9) 0.0423 1.0000 Uani D
C22 C 0.30997(14) 0.6833(3) 0.65402(14) 0.0317 1.0000 Uani D
H221 H 0.3653(11) 0.6698(14) 0.6903(10) 0.0488 1.0000 Uiso D
C23 C 0.22894(14) 0.7356(3) 0.68231(13) 0.0323 1.0000 Uani D
N231 N 0.23346(14) 0.7779(3) 0.76840(12) 0.0424 1.0000 Uani .
O232 O 0.16203(12) 0.8377(3) 0.79134(10) 0.0586 1.0000 Uani .
O233 O 0.30793(13) 0.7545(3) 0.81247(11) 0.0678 1.0000 Uani .
C24 C 0.14372(14) 0.7511(3) 0.63237(14) 0.0349 1.0000 Uani D
H241 H 0.0908(11) 0.7909(14) 0.6505(9) 0.0518 1.0000 Uiso D
C25 C 0.14143(13) 0.7133(3) 0.55174(13) 0.0352 1.0000 Uani D
N251 N 0.05117(13) 0.7339(3) 0.49729(14) 0.0542 1.0000 Uani .
O252 O -0.01772(12) 0.7718(4) 0.52534(12) 0.0960 1.0000 Uani .
O253 O 0.04873(13) 0.7097(5) 0.42724(13) 0.1184 1.0000 Uani .
C26 C 0.21999(14) 0.6607(3) 0.52045(13) 0.0335 1.0000 Uani D
H261 H 0.2166(10) 0.6362(14) 0.4674(9) 0.0507 1.0000 Uiso D
H112 H 0.4511 0.5551 0.9272 0.0345 1.0000 Uiso DR
H212 H 0.5195 0.5656 0.5721 0.0298 0.5400 Uiso DR
H213 H 0.4289 0.4801 0.4513 0.0303 0.4600 Uiso DR

loop_
_atom_site_aniso_label
_atom_site_aniso_U_11
_atom_site_aniso_U_22
_atom_site_aniso_U_33
_atom_site_aniso_U_23
_atom_site_aniso_U_13
_atom_site_aniso_U_12
C11 0.0289(11) 0.0263(12) 0.0440(14) -0.0018(10) 0.0077(10) -0.0013(9)
C111 0.0296(12) 0.0267(12) 0.0528(16) -0.0048(12) 0.0082(11) -0.0005(10)
O112 0.0266(8) 0.0703(12) 0.0634(11) 0.0116(10) 0.0125(8) -0.0010(8)
O113 0.0298(8) 0.0545(11) 0.0465(10) 0.0020(9) 0.0094(7) -0.0048(7)
C12 0.0310(11) 0.0289(12) 0.0373(13) -0.0015(11) 0.0071(10) 0.0029(9)
C13 0.0248(10) 0.0339(13) 0.0366(13) -0.0034(10) 0.0035(9) 0.0001(9)
C14 0.0316(11) 0.0317(12) 0.0350(13) -0.0036(10) 0.0062(10) 0.0018(10)
N141 0.0344(10) 0.0562(13) 0.0305(11) 0.0015(10) 0.0072(8) -0.0007(9)
C142 0.0619(17) 0.094(2) 0.0372(16) 0.0017(16) 0.0073(13) -0.0103(17)
C143 0.0356(13) 0.0669(18) 0.0506(16) 0.0064(14) 0.0145(12) 0.0012(13)
C15 0.0364(12) 0.0494(15) 0.0364(14) 0.0001(12) -0.0036(11) -0.0020(11)
C16 0.0246(11) 0.0466(15) 0.0507(16) -0.0019(12) 0.0012(11) -0.0034(10)
C21 0.0275(10) 0.0267(12) 0.0352(13) 0.0012(10) 0.0098(9) -0.0018(9)
C211 0.0298(11) 0.0272(12) 0.0367(13) 0.0023(10) 0.0089(10) -0.0023(9)
O212 0.0246(7) 0.0505(10) 0.0517(10) -0.0051(8) 0.0081(7) 0.0026(7)
O213 0.0350(8) 0.0521(10) 0.0431(10) -0.0073(8) 0.0158(7) 0.0012(7)
C22 0.0304(11) 0.0262(12) 0.0386(13) 0.0010(10) 0.0057(10) -0.0040(10)
C23 0.0374(12) 0.0302(12) 0.0312(12) -0.0002(10) 0.0112(10) -0.0044(10)
N231 0.0457(11) 0.0463(12) 0.0360(12) -0.0035(10) 0.0095(10) -0.0004(10)
O232 0.0583(11) 0.0759(13) 0.0478(11) -0.0060(10) 0.0270(9) 0.0087(10)
O233 0.0658(12) 0.0876(15) 0.0462(11) -0.0122(11) -0.0013(10) 0.0057(11)
C24 0.0309(11) 0.0358(13) 0.0413(14) 0.0010(11) 0.0156(10) 0.0011(10)
C25 0.0246(10) 0.0429(14) 0.0391(13) 0.0038(11) 0.0081(10) 0.0014(10)
N251 0.0306(11) 0.0892(18) 0.0440(13) -0.0021(13) 0.0092(10) 0.0070(11)
O252 0.0321(9) 0.193(3) 0.0635(13) -0.0065(15) 0.0092(9) 0.0277(13)
O253 0.0432(11) 0.264(4) 0.0447(13) -0.0320(17) -0.0016(10) 0.0355(15)
C26 0.0307(11) 0.0381(13) 0.0336(13) 0.0002(10) 0.0107(10) -0.0032(10)

loop_
_atom_type_symbol
_atom_type_scat_dispersion_real
_atom_type_scat_dispersion_imag
_atom_type_scat_Cromer_Mann_a1
_atom_type_scat_Cromer_Mann_b1
_atom_type_scat_Cromer_Mann_a2
_atom_type_scat_Cromer_Mann_b2
_atom_type_scat_Cromer_Mann_a3
_atom_type_scat_Cromer_Mann_b3
_atom_type_scat_Cromer_Mann_a4
_atom_type_scat_Cromer_Mann_b4
_atom_type_scat_Cromer_Mann_c
_atom_type_scat_source
C 0.0033 0.0016 2.3100 20.8439 1.0200 10.2075 1.5886 0.5687 0.8650 51.6512 0.2156 'International Tables Vol C 4.2.6.8 and 6.1.1.4'
H 0.0000 0.0000 0.4930 10.5109 0.3229 26.1257 0.1402 3.1424 0.0408 57.7998 0.0030 'International Tables Vol C 4.2.6.8 and 6.1.1.4'
N 0.0061 0.0033 12.2126 0.0057 3.1322 9.8933 2.0125 28.9975 1.1663 0.5826 -11.5290 'International Tables Vol C 4.2.6.8 and 6.1.1.4'
O 0.0106 0.0060 3.0485 13.2771 2.2868 5.7011 1.5463 0.3239 0.8670 32.9089 0.2508 'International Tables Vol C 4.2.6.8 and 6.1.1.4'

loop_
_geom_angle_atom_site_label_1
_geom_angle_atom_site_label_2
_geom_angle_atom_site_label_3
_geom_angle
_geom_angle_publ_flag
C111 C11 C12 119.4(2) yes
C111 C11 C16 122.39(19) yes
C12 C11 C16 118.1(2) yes
C11 C111 O112 114.3(2) yes
C11 C111 O113 123.13(19) yes
O112 C111 O113 122.5(2) yes
C111 O112 H112 119.1 no
C11 C12 H121 119.2(10) no
C11 C12 C13 121.5(2) yes
H121 C12 C13 119.3(10) no
C12 C13 H131 119.6(10) no
C12 C13 C14 120.49(19) yes
H131 C13 C14 119.9(10) no
C13 C14 N141 121.21(18) yes
C13 C14 C15 117.40(19) yes
N141 C14 C15 121.4(2) yes
C14 N141 C142 120.87(19) yes
C14 N141 C143 120.66(19) yes
C142 N141 C143 116.0(2) yes
N141 C142 H1421 107.8(11) no
N141 C142 H1422 109.9(13) no
H1421 C142 H1422 102.4(14) no
N141 C142 H1423 108.3(12) no
H1421 C142 H1423 117.9(14) no
H1422 C142 H1423 110.3(15) no
N141 C143 H1431 107.5(11) no
N141 C143 H1432 110.3(11) no
H1431 C143 H1432 107.8(14) no
N141 C143 H1433 109.1(11) no
H1431 C143 H1433 111.9(14) no
H1432 C143 H1433 110.2(14) no
C14 C15 H151 120.6(10) no
C14 C15 C16 121.0(2) yes
H151 C15 C16 118.4(10) no
C11 C16 C15 121.4(2) yes
C11 C16 H161 120.1(10) no
C15 C16 H161 118.5(10) no
C211 C21 C22 119.76(18) yes
C211 C21 C26 119.90(19) yes
C22 C21 C26 120.34(18) yes
C21 C211 O212 117.57(19) yes
C21 C211 O213 117.56(18) yes
O212 C211 O213 124.86(19) yes
C211 O212 H212 120.5 no
C211 O213 H213 118.8 no
C21 C22 H221 121.9(10) no
C21 C22 C23 118.78(19) yes
H221 C22 C23 119.3(10) no
C22 C23 N231 119.33(19) yes
C22 C23 C24 122.4(2) yes
N231 C23 C24 118.31(19) yes
C23 N231 O232 118.27(19) yes
C23 N231 O233 117.69(19) yes
O232 N231 O233 124.0(2) yes
C23 C24 H241 122.5(10) no
C23 C24 C25 117.27(19) yes
H241 C24 C25 120.2(10) no
C24 C25 N251 117.86(18) yes
C24 C25 C26 122.7(2) yes
N251 C25 C26 119.4(2) yes
C25 N251 O252 119.1(2) yes
C25 N251 O253 118.7(2) yes
O252 N251 O253 122.2(2) yes
C21 C26 C25 118.5(2) yes
C21 C26 H261 120.5(10) no
C25 C26 H261 121.0(10) no

loop_
_geom_bond_atom_site_label_1
_geom_bond_atom_site_label_2
_geom_bond_distance
_geom_bond_publ_flag
C11 C111 1.471(3) yes
C11 C12 1.391(3) yes
C11 C16 1.384(3) yes
C111 O112 1.316(2) yes
C111 O113 1.225(3) yes
O112 H112 0.855 no
C12 H121 0.925(15) no
C12 C13 1.376(3) yes
C13 H131 0.935(15) no
C13 C14 1.406(3) yes
C14 N141 1.381(3) yes
C14 C15 1.410(3) yes
N141 C142 1.443(3) yes
N141 C143 1.443(3) yes
C142 H1421 1.061(16) no
C142 H1422 0.964(16) no
C142 H1423 0.999(16) no
C143 H1431 1.020(16) no
C143 H1432 0.971(16) no
C143 H1433 0.983(16) no
C15 H151 0.942(16) no
C15 C16 1.369(3) yes
C16 H161 0.939(15) no
C21 C211 1.495(3) yes
C21 C22 1.381(3) yes
C21 C26 1.390(3) yes
C211 O212 1.264(2) yes
C211 O213 1.263(2) yes
O212 H212 0.854 no
O213 H213 0.854 no
C22 H221 0.926(15) no
C22 C23 1.385(3) yes
C23 N231 1.466(3) yes
C23 C24 1.375(3) yes
N231 O232 1.233(2) yes
N231 O233 1.212(2) yes
C24 H241 0.912(15) no
C24 C25 1.375(3) yes
C25 N251 1.471(3) yes
C25 C26 1.378(3) yes
N251 O252 1.201(2) yes
N251 O253 1.184(3) yes
C26 H261 0.900(15) no

loop_
_geom_hbond_atom_site_label_D
_geom_hbond_atom_site_label_H
_geom_hbond_atom_site_label_A
_geom_hbond_site_symmetry_A
_geom_hbond_angle_DHA
_geom_hbond_distance_DH
_geom_hbond_distance_HA
_geom_hbond_distance_DA
_geom_hbond_publ_flag
O112 H112 O113 2_667 168 0.86 1.79 2.632(2) yes
O212 H212 O213 2_666 174 0.85 1.81 2.658(2) yes
O213 H213 O212 2_666 180 0.85 1.80 2.658(2) yes
